data_7016345
loop_
_publ_author_name
'Lansing, Raymond B.'
'Goldberg, Karen I.'
'Kemp, Richard A.'

_publ_section_title
;
 Unsymmetrical (R)PNP(R') pincer ligands and their group 10 complexes.
;
_journal_issue 35
_journal_name_full 'Dalton transactions (Cambridge, England : 2003)'
_journal_page_first 8950
_journal_page_last 8958
_journal_paper_doi 10.1039/c1dt10265f
_journal_volume 40
_journal_year 2011
_chemical_formula_sum 'C32 H37 N Ni P2'
_chemical_formula_weight 556.28
_chemical_name_systematic
;
?
;
_space_group_IT_number 14
_symmetry_cell_setting monoclinic
_symmetry_space_group_name_Hall '-P 2ybc'
_symmetry_space_group_name_H-M 'P 1 21/c 1'
_atom_sites_solution_hydrogens geom
_atom_sites_solution_primary direct
_atom_sites_solution_secondary difmap
_audit_creation_method SHELXL-97
_cell_angle_alpha 90.00
_cell_angle_beta 122.533(4)
_cell_angle_gamma 90.00
_cell_formula_units_Z 4
_cell_length_a 12.3808(8)
_cell_length_b 14.9010(10)
_cell_length_c 18.6532(11)
_cell_measurement_reflns_used 7604
_cell_measurement_temperature 188(2)
_cell_measurement_theta_max 27.00
_cell_measurement_theta_min 2.25
_cell_volume 2901.3(3)
_computing_cell_refinement 'Bruker SAINT'
_computing_data_collection 'Bruker APEX2'
_computing_data_reduction 'Bruker SAINT'
_computing_molecular_graphics 'Bruker SHELXTL'
_computing_publication_material 'Bruker SHELXTL'
_computing_structure_refinement 'SHELXL-97 (Sheldrick, 2008)'
_computing_structure_solution 'SHELXS-97 (Sheldrick, 2008)'
_diffrn_ambient_temperature 188(2)
_diffrn_measured_fraction_theta_full 0.962
_diffrn_measured_fraction_theta_max 0.962
_diffrn_measurement_device_type 'Bruker APEX-II CCD'
_diffrn_measurement_method '\f and \w scans'
_diffrn_radiation_monochromator graphite
_diffrn_radiation_source 'fine-focus sealed tube'
_diffrn_radiation_type MoK\a
_diffrn_radiation_wavelength 0.71073
_diffrn_reflns_av_R_equivalents 0.0445
_diffrn_reflns_av_sigmaI/netI 0.0388
_diffrn_reflns_limit_h_max 13
_diffrn_reflns_limit_h_min -15
_diffrn_reflns_limit_k_max 18
_diffrn_reflns_limit_k_min -18
_diffrn_reflns_limit_l_max 23
_diffrn_reflns_limit_l_min -23
_diffrn_reflns_number 31034
_diffrn_reflns_theta_full 26.73
_diffrn_reflns_theta_max 26.73
_diffrn_reflns_theta_min 1.95
_exptl_absorpt_coefficient_mu 0.800
_exptl_absorpt_correction_T_max 0.9243
_exptl_absorpt_correction_T_min 0.7954
_exptl_absorpt_correction_type multi-scan
_exptl_absorpt_process_details 'Bruker, SADABS'
_exptl_crystal_colour brown
_exptl_crystal_density_diffrn 1.274
_exptl_crystal_density_method 'not measured'
_exptl_crystal_F_000 1176
_exptl_crystal_size_max 0.30
_exptl_crystal_size_mid 0.15
_exptl_crystal_size_min 0.10
_refine_diff_density_max 1.867
_refine_diff_density_min -0.430
_refine_diff_density_rms 0.080
_refine_ls_extinction_method none
_refine_ls_goodness_of_fit_ref 1.063
_refine_ls_hydrogen_treatment mixed
_refine_ls_matrix_type full
_refine_ls_number_parameters 328
_refine_ls_number_reflns 5933
_refine_ls_number_restraints 1
_refine_ls_restrained_S_all 1.071
_refine_ls_R_factor_all 0.0649
_refine_ls_R_factor_gt 0.0447
_refine_ls_shift/su_max 0.008
_refine_ls_shift/su_mean 0.000
_refine_ls_structure_factor_coef Fsqd
_refine_ls_weighting_details 'calc w=1/[\s^2^(Fo^2^)+(0.0661P)^2^+2.7369P] where P=(Fo^2^+2Fc^2^)/3'
_refine_ls_weighting_scheme calc
_refine_ls_wR_factor_gt 0.1158
_refine_ls_wR_factor_ref 0.1317
_reflns_number_gt 4560
_reflns_number_total 5933
_reflns_threshold_expression >2sigma(I)
_cod_data_source_file c1dt10265f.txt
_cod_data_source_block rkrl34
_cod_depositor_comments
;
The following automatic conversions were performed:

'_symmetry_cell_setting' value 'Monoclinic' changed to 'monoclinic'
according to /home/saulius/struct/CIF-dictionaries/cif_core.dic
dictionary named 'cif_core.dic' version 2.4.1 from 2010-06-29.

Automatic conversion script
Id: cif_fix_values 1715 2011-07-08 13:25:40Z adriana 
;
_cod_original_sg_symbol_H-M P2(1)/c
_cod_database_code 7016345

loop_
_symmetry_equiv_pos_as_xyz
'x, y, z'
'-x, y+1/2, -z+1/2'
'-x, -y, -z'
'x, -y-1/2, z-1/2'

loop_
_atom_site_label
_atom_site_type_symbol
_atom_site_fract_x
_atom_site_fract_y
_atom_site_fract_z
_atom_site_U_iso_or_equiv
_atom_site_adp_type
_atom_site_occupancy
_atom_site_symmetry_multiplicity
_atom_site_calc_flag
_atom_site_refinement_flags
Ni1 Ni 0.33697(3) 0.67197(3) 0.77933(2) 0.02595(13) Uani 1 1 d D
P1 P 0.47375(7) 0.62078(5) 0.75350(5) 0.02360(18) Uani 1 1 d .
P2 P 0.18456(7) 0.71758(5) 0.79195(5) 0.02319(18) Uani 1 1 d .
N1 N 0.2111(2) 0.65844(17) 0.66003(15) 0.0254(5) Uani 1 1 d .
C1 C 0.2362(3) 0.5987(2) 0.61353(17) 0.0232(6) Uani 1 1 d .
C2 C 0.1453(3) 0.5566(2) 0.53667(19) 0.0297(7) Uani 1 1 d .
H2A H 0.0575 0.5725 0.5097 0.036 Uiso 1 1 calc R
C3 C 0.1809(3) 0.4929(2) 0.49968(19) 0.0315(7) Uani 1 1 d .
H3A H 0.1161 0.4657 0.4481 0.038 Uiso 1 1 calc R
C4 C 0.3073(3) 0.4665(2) 0.53457(19) 0.0297(7) Uani 1 1 d .
C5 C 0.3433(4) 0.3956(2) 0.4936(2) 0.0424(8) Uani 1 1 d .
H5A H 0.2665 0.3757 0.4405 0.064 Uiso 1 1 calc R
H5B H 0.3819 0.3444 0.5323 0.064 Uiso 1 1 calc R
H5C H 0.4050 0.4205 0.4814 0.064 Uiso 1 1 calc R
C6 C 0.3986(3) 0.5068(2) 0.61121(19) 0.0280(6) Uani 1 1 d .
H6A H 0.4859 0.4898 0.6377 0.034 Uiso 1 1 calc R
C7 C 0.3654(3) 0.5714(2) 0.65008(17) 0.0241(6) Uani 1 1 d .
C8 C 0.5720(3) 0.7032(2) 0.74302(18) 0.0259(6) Uani 1 1 d .
C9 C 0.5949(3) 0.7008(2) 0.6778(2) 0.0327(7) Uani 1 1 d .
H9A H 0.5561 0.6555 0.6355 0.039 Uiso 1 1 calc R
C10 C 0.6736(4) 0.7640(2) 0.6742(2) 0.0411(8) Uani 1 1 d .
H10A H 0.6882 0.7623 0.6291 0.049 Uiso 1 1 calc R
C11 C 0.7311(3) 0.8295(2) 0.7359(3) 0.0410(8) Uani 1 1 d .
H11A H 0.7866 0.8720 0.7339 0.049 Uiso 1 1 calc R
C12 C 0.7084(3) 0.8335(2) 0.8004(2) 0.0407(8) Uani 1 1 d .
H12A H 0.7472 0.8792 0.8424 0.049 Uiso 1 1 calc R
C13 C 0.6293(3) 0.7712(2) 0.8039(2) 0.0346(7) Uani 1 1 d .
H13A H 0.6134 0.7744 0.8483 0.042 Uiso 1 1 calc R
C14 C 0.5846(3) 0.5319(2) 0.81774(18) 0.0290(7) Uani 1 1 d .
C15 C 0.5439(3) 0.4733(2) 0.8572(2) 0.0414(8) Uani 1 1 d .
H15A H 0.4635 0.4825 0.8513 0.050 Uiso 1 1 calc R
C16 C 0.6204(4) 0.4021(3) 0.9048(3) 0.0538(10) Uani 1 1 d .
H16A H 0.5922 0.3618 0.9310 0.065 Uiso 1 1 calc R
C17 C 0.7378(5) 0.3896(3) 0.9143(3) 0.0565(11) Uani 1 1 d .
H17A H 0.7895 0.3399 0.9461 0.068 Uiso 1 1 calc R
C18 C 0.7803(4) 0.4477(3) 0.8788(2) 0.0604(13) Uani 1 1 d .
H18A H 0.8624 0.4392 0.8872 0.073 Uiso 1 1 calc R
C19 C 0.7035(3) 0.5205(3) 0.8294(2) 0.0458(9) Uani 1 1 d .
H19A H 0.7333 0.5611 0.8045 0.055 Uiso 1 1 calc R
C20 C 0.0978(3) 0.7075(2) 0.62467(17) 0.0233(6) Uani 1 1 d .
C21 C 0.0156(3) 0.7316(2) 0.53888(18) 0.0299(7) Uani 1 1 d .
H21A H 0.0321 0.7089 0.4981 0.036 Uiso 1 1 calc R
C22 C -0.0880(3) 0.7872(2) 0.51236(19) 0.0326(7) Uani 1 1 d .
H22A H -0.1395 0.8028 0.4539 0.039 Uiso 1 1 calc R
C23 C -0.1201(3) 0.8212(2) 0.5676(2) 0.0321(7) Uani 1 1 d .
C24 C -0.2339(4) 0.8827(3) 0.5363(2) 0.0474(9) Uani 1 1 d .
H24A H -0.2766 0.8911 0.4748 0.071 Uiso 1 1 calc R
H24B H -0.2048 0.9410 0.5648 0.071 Uiso 1 1 calc R
H24C H -0.2941 0.8561 0.5490 0.071 Uiso 1 1 calc R
C25 C -0.0405(3) 0.7978(2) 0.65298(19) 0.0282(7) Uani 1 1 d .
H25A H -0.0596 0.8199 0.6927 0.034 Uiso 1 1 calc R
C26 C 0.0661(3) 0.7429(2) 0.68197(17) 0.0241(6) Uani 1 1 d .
C27 C 0.2033(3) 0.8187(2) 0.85399(19) 0.0300(7) Uani 1 1 d .
H27A H 0.1177 0.8359 0.8432 0.036 Uiso 1 1 calc R
C28 C 0.2946(4) 0.7993(2) 0.9493(2) 0.0431(9) Uani 1 1 d .
H28A H 0.3038 0.8534 0.9821 0.065 Uiso 1 1 calc R
H28B H 0.3786 0.7817 0.9605 0.065 Uiso 1 1 calc R
H28C H 0.2597 0.7505 0.9661 0.065 Uiso 1 1 calc R
C29 C 0.2532(4) 0.8953(2) 0.8261(2) 0.0488(10) Uani 1 1 d .
H29A H 0.2626 0.9492 0.8591 0.073 Uiso 1 1 calc R
H29B H 0.1927 0.9073 0.7655 0.073 Uiso 1 1 calc R
H29C H 0.3366 0.8788 0.8357 0.073 Uiso 1 1 calc R
C30 C 0.1157(3) 0.6304(2) 0.8262(2) 0.0310(7) Uani 1 1 d .
H30A H 0.1838 0.6125 0.8854 0.037 Uiso 1 1 calc R
C31 C 0.0002(4) 0.6602(3) 0.8281(3) 0.0531(10) Uani 1 1 d .
H31A H -0.0299 0.6102 0.8470 0.080 Uiso 1 1 calc R
H31B H -0.0683 0.6788 0.7709 0.080 Uiso 1 1 calc R
H31C H 0.0242 0.7107 0.8674 0.080 Uiso 1 1 calc R
C32 C 0.0843(5) 0.5480(3) 0.7697(3) 0.0569(11) Uani 1 1 d .
H32A H 0.0480 0.5011 0.7875 0.085 Uiso 1 1 calc R
H32B H 0.1627 0.5256 0.7749 0.085 Uiso 1 1 calc R
H32C H 0.0219 0.5643 0.7103 0.085 Uiso 1 1 calc R
H1 H 0.455(4) 0.671(3) 0.9024(19) 0.068 Uiso 1 1 d D

loop_
_atom_site_aniso_label
_atom_site_aniso_U_11
_atom_site_aniso_U_22
_atom_site_aniso_U_33
_atom_site_aniso_U_23
_atom_site_aniso_U_13
_atom_site_aniso_U_12
Ni1 0.0233(2) 0.0367(2) 0.0175(2) -0.00203(16) 0.01079(17) 0.00300(16)
P1 0.0224(4) 0.0288(4) 0.0190(4) -0.0014(3) 0.0107(3) 0.0015(3)
P2 0.0256(4) 0.0275(4) 0.0178(3) 0.0017(3) 0.0125(3) 0.0030(3)
N1 0.0226(12) 0.0341(14) 0.0193(12) -0.0024(10) 0.0111(11) 0.0012(11)
C1 0.0258(14) 0.0291(15) 0.0173(13) -0.0004(11) 0.0132(12) -0.0040(12)
C2 0.0243(15) 0.0366(17) 0.0254(15) -0.0040(13) 0.0114(13) -0.0059(13)
C3 0.0361(17) 0.0343(17) 0.0239(15) -0.0078(13) 0.0159(14) -0.0115(14)
C4 0.0413(18) 0.0262(15) 0.0267(15) -0.0029(12) 0.0217(15) -0.0036(14)
C5 0.056(2) 0.0369(19) 0.0367(18) -0.0090(15) 0.0262(18) 0.0005(17)
C6 0.0303(16) 0.0284(16) 0.0271(15) -0.0016(12) 0.0166(14) 0.0003(13)
C7 0.0254(14) 0.0285(15) 0.0195(13) -0.0007(12) 0.0128(13) -0.0027(12)
C8 0.0236(14) 0.0267(15) 0.0262(15) 0.0002(12) 0.0127(13) 0.0035(12)
C9 0.0381(18) 0.0317(17) 0.0330(17) -0.0060(13) 0.0222(16) -0.0045(14)
C10 0.050(2) 0.041(2) 0.047(2) -0.0043(16) 0.0356(19) -0.0042(17)
C11 0.0400(19) 0.0292(17) 0.061(2) -0.0020(16) 0.0322(19) -0.0033(15)
C12 0.043(2) 0.0310(18) 0.048(2) -0.0122(15) 0.0241(18) -0.0050(16)
C13 0.0380(18) 0.0360(18) 0.0313(17) -0.0060(14) 0.0195(16) -0.0002(15)
C14 0.0304(16) 0.0303(16) 0.0186(14) -0.0027(12) 0.0081(13) 0.0051(13)
C15 0.0341(18) 0.0361(19) 0.042(2) 0.0039(16) 0.0124(16) -0.0023(16)
C16 0.061(3) 0.036(2) 0.051(2) 0.0131(18) 0.021(2) 0.0020(19)
C17 0.077(3) 0.047(2) 0.046(2) 0.0154(18) 0.033(2) 0.033(2)
C18 0.058(3) 0.091(3) 0.043(2) 0.020(2) 0.034(2) 0.043(2)
C19 0.045(2) 0.066(3) 0.0326(18) 0.0139(18) 0.0252(17) 0.0245(19)
C20 0.0206(13) 0.0289(15) 0.0195(13) 0.0008(12) 0.0101(12) -0.0038(12)
C21 0.0301(16) 0.0392(18) 0.0181(14) -0.0025(13) 0.0114(13) -0.0052(14)
C22 0.0302(16) 0.0405(18) 0.0191(14) 0.0064(13) 0.0080(14) 0.0012(14)
C23 0.0282(16) 0.0343(17) 0.0290(16) 0.0046(14) 0.0122(14) 0.0034(14)
C24 0.042(2) 0.059(2) 0.0366(19) 0.0132(18) 0.0180(17) 0.0182(19)
C25 0.0302(16) 0.0295(16) 0.0274(15) 0.0041(13) 0.0172(14) 0.0037(13)
C26 0.0256(14) 0.0272(15) 0.0191(13) 0.0016(12) 0.0118(13) -0.0020(12)
C27 0.0376(17) 0.0291(16) 0.0241(15) -0.0015(13) 0.0171(14) 0.0054(14)
C28 0.057(2) 0.041(2) 0.0264(17) -0.0042(15) 0.0190(17) 0.0056(18)
C29 0.063(3) 0.038(2) 0.041(2) -0.0033(16) 0.025(2) -0.0109(19)
C30 0.0348(17) 0.0319(17) 0.0268(16) 0.0073(13) 0.0170(15) 0.0009(14)
C31 0.052(2) 0.058(3) 0.068(3) 0.013(2) 0.044(2) 0.0009(19)
C32 0.079(3) 0.035(2) 0.062(3) -0.0028(19) 0.041(2) -0.013(2)

loop_
_atom_type_symbol
_atom_type_description
_atom_type_scat_dispersion_real
_atom_type_scat_dispersion_imag
_atom_type_scat_source
C C 0.0033 0.0016 'International Tables Vol C Tables 4.2.6.8 and 6.1.1.4'
H H 0.0000 0.0000 'International Tables Vol C Tables 4.2.6.8 and 6.1.1.4'
N N 0.0061 0.0033 'International Tables Vol C Tables 4.2.6.8 and 6.1.1.4'
Ni Ni 0.3393 1.1124 'International Tables Vol C Tables 4.2.6.8 and 6.1.1.4'
P P 0.1023 0.0942 'International Tables Vol C Tables 4.2.6.8 and 6.1.1.4'

loop_
_geom_angle_atom_site_label_1
_geom_angle_atom_site_label_2
_geom_angle_atom_site_label_3
_geom_angle
N1 Ni1 P2 86.95(8)
N1 Ni1 P1 87.06(8)
P2 Ni1 P1 173.77(3)
N1 Ni1 H1 172.3(13)
P2 Ni1 H1 91.0(13)
P1 Ni1 H1 94.7(13)
C7 P1 C8 108.43(13)
C7 P1 C14 105.71(14)
C8 P1 C14 104.61(14)
C7 P1 Ni1 99.34(10)
C8 P1 Ni1 116.24(10)
C14 P1 Ni1 121.38(11)
C26 P2 C27 107.12(14)
C26 P2 C30 107.19(14)
C27 P2 C30 106.54(14)
C26 P2 Ni1 99.62(10)
C27 P2 Ni1 120.74(11)
C30 P2 Ni1 114.48(11)
C1 N1 C20 123.2(2)
C1 N1 Ni1 118.41(19)
C20 N1 Ni1 118.42(19)
N1 C1 C2 126.6(3)
N1 C1 C7 117.1(2)
C2 C1 C7 116.1(3)
C3 C2 C1 121.4(3)
C3 C2 H2A 119.3
C1 C2 H2A 119.3
C2 C3 C4 122.9(3)
C2 C3 H3A 118.6
C4 C3 H3A 118.6
C3 C4 C6 116.5(3)
C3 C4 C5 121.8(3)
C6 C4 C5 121.7(3)
C4 C5 H5A 109.5
C4 C5 H5B 109.5
H5A C5 H5B 109.5
C4 C5 H5C 109.5
H5A C5 H5C 109.5
H5B C5 H5C 109.5
C7 C6 C4 121.8(3)
C7 C6 H6A 119.1
C4 C6 H6A 119.1
C6 C7 C1 121.3(3)
C6 C7 P1 125.3(2)
C1 C7 P1 113.2(2)
C9 C8 C13 118.5(3)
C9 C8 P1 122.8(2)
C13 C8 P1 118.7(2)
C10 C9 C8 120.4(3)
C10 C9 H9A 119.8
C8 C9 H9A 119.8
C11 C10 C9 120.1(3)
C11 C10 H10A 119.9
C9 C10 H10A 119.9
C12 C11 C10 120.3(3)
C12 C11 H11A 119.9
C10 C11 H11A 119.9
C13 C12 C11 119.8(3)
C13 C12 H12A 120.1
C11 C12 H12A 120.1
C12 C13 C8 120.9(3)
C12 C13 H13A 119.5
C8 C13 H13A 119.5
C19 C14 C15 119.7(3)
C19 C14 P1 123.9(3)
C15 C14 P1 116.4(2)
C16 C15 C14 120.1(4)
C16 C15 H15A 119.9
C14 C15 H15A 119.9
C17 C16 C15 119.8(4)
C17 C16 H16A 120.1
C15 C16 H16A 120.1
C18 C17 C16 120.7(4)
C18 C17 H17A 119.7
C16 C17 H17A 119.7
C17 C18 C19 120.5(4)
C17 C18 H18A 119.7
C19 C18 H18A 119.7
C14 C19 C18 119.1(4)
C14 C19 H19A 120.4
C18 C19 H19A 120.4
N1 C20 C21 126.9(3)
N1 C20 C26 116.9(2)
C21 C20 C26 116.0(3)
C22 C21 C20 121.8(3)
C22 C21 H21A 119.1
C20 C21 H21A 119.1
C21 C22 C23 122.6(3)
C21 C22 H22A 118.7
C23 C22 H22A 118.7
C22 C23 C25 116.7(3)
C22 C23 C24 121.1(3)
C25 C23 C24 122.3(3)
C23 C24 H24A 109.5
C23 C24 H24B 109.5
H24A C24 H24B 109.5
C23 C24 H24C 109.5
H24A C24 H24C 109.5
H24B C24 H24C 109.5
C26 C25 C23 122.1(3)
C26 C25 H25A 118.9
C23 C25 H25A 118.9
C25 C26 C20 120.8(3)
C25 C26 P2 125.8(2)
C20 C26 P2 113.1(2)
C29 C27 C28 110.9(3)
C29 C27 P2 109.7(2)
C28 C27 P2 109.8(2)
C29 C27 H27A 108.8
C28 C27 H27A 108.8
P2 C27 H27A 108.8
C27 C28 H28A 109.5
C27 C28 H28B 109.5
H28A C28 H28B 109.5
C27 C28 H28C 109.5
H28A C28 H28C 109.5
H28B C28 H28C 109.5
C27 C29 H29A 109.5
C27 C29 H29B 109.5
H29A C29 H29B 109.5
C27 C29 H29C 109.5
H29A C29 H29C 109.5
H29B C29 H29C 109.5
C31 C30 C32 111.0(3)
C31 C30 P2 114.8(2)
C32 C30 P2 108.7(2)
C31 C30 H30A 107.3
C32 C30 H30A 107.3
P2 C30 H30A 107.3
C30 C31 H31A 109.5
C30 C31 H31B 109.5
H31A C31 H31B 109.5
C30 C31 H31C 109.5
H31A C31 H31C 109.5
H31B C31 H31C 109.5
C30 C32 H32A 109.5
C30 C32 H32B 109.5
H32A C32 H32B 109.5
C30 C32 H32C 109.5
H32A C32 H32C 109.5
H32B C32 H32C 109.5

loop_
_geom_bond_atom_site_label_1
_geom_bond_atom_site_label_2
_geom_bond_distance
Ni1 N1 1.921(2)
Ni1 P2 2.1344(8)
Ni1 P1 2.1353(8)
Ni1 H1 1.95(3)
P1 C7 1.811(3)
P1 C8 1.812(3)
P1 C14 1.817(3)
P2 C26 1.807(3)
P2 C27 1.838(3)
P2 C30 1.845(3)
N1 C1 1.390(4)
N1 C20 1.394(4)
C1 C2 1.407(4)
C1 C7 1.419(4)
C2 C3 1.379(4)
C2 H2A 0.9500
C3 C4 1.390(4)
C3 H3A 0.9500
C4 C6 1.394(4)
C4 C5 1.505(4)
C5 H5A 0.9800
C5 H5B 0.9800
C5 H5C 0.9800
C6 C7 1.394(4)
C6 H6A 0.9500
C8 C9 1.390(4)
C8 C13 1.397(4)
C9 C10 1.383(5)
C9 H9A 0.9500
C10 C11 1.380(5)
C10 H10A 0.9500
C11 C12 1.377(5)
C11 H11A 0.9500
C12 C13 1.376(5)
C12 H12A 0.9500
C13 H13A 0.9500
C14 C19 1.378(5)
C14 C15 1.400(5)
C15 C16 1.381(5)
C15 H15A 0.9500
C16 C17 1.379(6)
C16 H16A 0.9500
C17 C18 1.357(6)
C17 H17A 0.9500
C18 C19 1.409(5)
C18 H18A 0.9500
C19 H19A 0.9500
C20 C21 1.405(4)
C20 C26 1.423(4)
C21 C22 1.376(4)
C21 H21A 0.9500
C22 C23 1.385(5)
C22 H22A 0.9500
C23 C25 1.393(4)
C23 C24 1.510(5)
C24 H24A 0.9800
C24 H24B 0.9800
C24 H24C 0.9800
C25 C26 1.391(4)
C25 H25A 0.9500
C27 C29 1.516(5)
C27 C28 1.536(4)
C27 H27A 1.0000
C28 H28A 0.9800
C28 H28B 0.9800
C28 H28C 0.9800
C29 H29A 0.9800
C29 H29B 0.9800
C29 H29C 0.9800
C30 C31 1.515(5)
C30 C32 1.527(5)
C30 H30A 1.0000
C31 H31A 0.9800
C31 H31B 0.9800
C31 H31C 0.9800
C32 H32A 0.9800
C32 H32B 0.9800
C32 H32C 0.9800

loop_
_geom_torsion_atom_site_label_1
_geom_torsion_atom_site_label_2
_geom_torsion_atom_site_label_3
_geom_torsion_atom_site_label_4
_geom_torsion
N1 Ni1 P1 C7 -16.87(12)
P2 Ni1 P1 C7 -1.0(4)
N1 Ni1 P1 C8 99.13(13)
P2 Ni1 P1 C8 115.0(3)
N1 Ni1 P1 C14 -131.81(14)
P2 Ni1 P1 C14 -115.9(3)
N1 Ni1 P2 C26 -16.96(12)
P1 Ni1 P2 C26 -32.8(4)
N1 Ni1 P2 C27 -133.59(14)
P1 Ni1 P2 C27 -149.5(3)
N1 Ni1 P2 C30 97.02(14)
P1 Ni1 P2 C30 81.1(4)
P2 Ni1 N1 C1 -156.6(2)
P1 Ni1 N1 C1 21.7(2)
P2 Ni1 N1 C20 22.0(2)
P1 Ni1 N1 C20 -159.7(2)
C20 N1 C1 C2 -21.7(5)
Ni1 N1 C1 C2 156.9(2)
C20 N1 C1 C7 163.8(3)
Ni1 N1 C1 C7 -17.7(3)
N1 C1 C2 C3 -174.7(3)
C7 C1 C2 C3 -0.1(4)
C1 C2 C3 C4 -0.7(5)
C2 C3 C4 C6 1.3(5)
C2 C3 C4 C5 179.0(3)
C3 C4 C6 C7 -1.2(4)
C5 C4 C6 C7 -178.9(3)
C4 C6 C7 C1 0.5(5)
C4 C6 C7 P1 174.5(2)
N1 C1 C7 C6 175.3(3)
C2 C1 C7 C6 0.1(4)
N1 C1 C7 P1 0.6(3)
C2 C1 C7 P1 -174.5(2)
C8 P1 C7 C6 77.0(3)
C14 P1 C7 C6 -34.7(3)
Ni1 P1 C7 C6 -161.1(2)
C8 P1 C7 C1 -108.6(2)
C14 P1 C7 C1 139.7(2)
Ni1 P1 C7 C1 13.2(2)
C7 P1 C8 C9 -23.5(3)
C14 P1 C8 C9 88.9(3)
Ni1 P1 C8 C9 -134.3(2)
C7 P1 C8 C13 157.7(2)
C14 P1 C8 C13 -89.8(3)
Ni1 P1 C8 C13 46.9(3)
C13 C8 C9 C10 0.6(5)
P1 C8 C9 C10 -178.2(3)
C8 C9 C10 C11 0.6(5)
C9 C10 C11 C12 -1.4(6)
C10 C11 C12 C13 0.9(6)
C11 C12 C13 C8 0.4(5)
C9 C8 C13 C12 -1.1(5)
P1 C8 C13 C12 177.7(3)
C7 P1 C14 C19 96.0(3)
C8 P1 C14 C19 -18.4(3)
Ni1 P1 C14 C19 -152.3(3)
C7 P1 C14 C15 -84.5(3)
C8 P1 C14 C15 161.2(2)
Ni1 P1 C14 C15 27.2(3)
C19 C14 C15 C16 -2.6(5)
P1 C14 C15 C16 177.8(3)
C14 C15 C16 C17 0.9(6)
C15 C16 C17 C18 1.3(7)
C16 C17 C18 C19 -1.8(7)
C15 C14 C19 C18 2.2(5)
P1 C14 C19 C18 -178.3(3)
C17 C18 C19 C14 0.0(6)
C1 N1 C20 C21 -24.7(5)
Ni1 N1 C20 C21 156.8(3)
C1 N1 C20 C26 160.3(3)
Ni1 N1 C20 C26 -18.2(3)
N1 C20 C21 C22 -174.0(3)
C26 C20 C21 C22 1.0(4)
C20 C21 C22 C23 -1.6(5)
C21 C22 C23 C25 1.1(5)
C21 C22 C23 C24 179.5(3)
C22 C23 C25 C26 0.0(5)
C24 C23 C25 C26 -178.4(3)
C23 C25 C26 C20 -0.5(5)
C23 C25 C26 P2 173.2(2)
N1 C20 C26 C25 175.6(3)
C21 C20 C26 C25 0.0(4)
N1 C20 C26 P2 1.1(3)
C21 C20 C26 P2 -174.5(2)
C27 P2 C26 C25 -34.7(3)
C30 P2 C26 C25 79.4(3)
Ni1 P2 C26 C25 -161.1(3)
C27 P2 C26 C20 139.5(2)
C30 P2 C26 C20 -106.4(2)
Ni1 P2 C26 C20 13.0(2)
C26 P2 C27 C29 -62.6(3)
C30 P2 C27 C29 -177.1(2)
Ni1 P2 C27 C29 50.1(3)
C26 P2 C27 C28 175.3(2)
C30 P2 C27 C28 60.8(3)
Ni1 P2 C27 C28 -72.0(3)
C26 P2 C30 C31 -65.6(3)
C27 P2 C30 C31 48.8(3)
Ni1 P2 C30 C31 -175.0(2)
C26 P2 C30 C32 59.4(3)
C27 P2 C30 C32 173.8(3)
Ni1 P2 C30 C32 -50.1(3)
